data_7151625
loop_
_publ_author_name
'Cren, Sylvaine'
'Gurcha, Sudagar S.'
'Blake, Alexander J.'
'Besra, Gurdyal S.'
'Thomas, Neil R.'

_publ_section_title
;
 Synthesis and biological evaluation of new inhibitors of UDP-Galf
 transferase--a key enzyme in M. tuberculosis cell wall biosynthesis.
;
_journal_issue 17
_journal_name_full 'Organic &amp; biomolecular chemistry'
_journal_page_first 2418
_journal_page_last 2420
_journal_paper_doi 10.1039/b411554f
_journal_volume 2
_journal_year 2004
_chemical_formula_moiety 'C14 H25 N O5'
_chemical_formula_sum 'C14 H25 N O5'
_chemical_formula_weight 287.35
_chemical_name_systematic
;
?
;
_space_group_IT_number 14
_symmetry_cell_setting monoclinic
_symmetry_space_group_name_Hall '-P 2yn'
_symmetry_space_group_name_H-M 'P 1 21/n 1'
_atom_sites_solution_hydrogens 'OH from delta-F; others placed geometrically'
_atom_sites_solution_primary direct
_audit_creation_method SHELXL-97
_cell_angle_alpha 90.00
_cell_angle_beta 95.266(3)
_cell_angle_gamma 90.00
_cell_formula_units_Z 4
_cell_length_a 14.668(2)
_cell_length_b 5.7076(8)
_cell_length_c 18.373(3)
_cell_measurement_reflns_used 4595
_cell_measurement_temperature 150(2)
_cell_measurement_theta_max 27.45
_cell_measurement_theta_min 2.2
_cell_volume 1531.7(4)
_computing_cell_refinement 'Bruker SAINT version 6.02a (Bruker, 2000)'
_computing_data_collection 'Bruker SMART version 5.624 (Bruker, 2001)'
_computing_data_reduction 'Bruker SAINT; Bruker SHELXTL (Bruker, 2001)'
_computing_molecular_graphics 'Bruker SHELXTL'
_computing_publication_material 'SHELXL-97; PLATON (Spek, 2003)'
_computing_structure_refinement 'SHELXL-97 (Sheldrick, 1997)'
_computing_structure_solution 'SHELXS-97 (Sheldrick, 1990)'
_diffrn_ambient_temperature 150(2)
_diffrn_measured_fraction_theta_full 0.981
_diffrn_measured_fraction_theta_max 0.981
_diffrn_measurement_device_type 'Bruker SMART1000 CCD area detector'
_diffrn_measurement_method omega
_diffrn_radiation_monochromator graphite
_diffrn_radiation_source 'normal-focus sealed tube'
_diffrn_radiation_type MoK\a
_diffrn_radiation_wavelength 0.71073
_diffrn_reflns_av_R_equivalents 0.024
_diffrn_reflns_av_sigmaI/netI 0.023
_diffrn_reflns_limit_h_max 14
_diffrn_reflns_limit_h_min -19
_diffrn_reflns_limit_k_max 7
_diffrn_reflns_limit_k_min -7
_diffrn_reflns_limit_l_max 23
_diffrn_reflns_limit_l_min -19
_diffrn_reflns_number 9434
_diffrn_reflns_theta_full 27.54
_diffrn_reflns_theta_max 27.54
_diffrn_reflns_theta_min 1.86
_diffrn_standards_decay_% 0
_exptl_absorpt_coefficient_mu 0.094
_exptl_absorpt_correction_type none
_exptl_crystal_colour colourless
_exptl_crystal_density_diffrn 1.246
_exptl_crystal_density_method 'not measured'
_exptl_crystal_description lath
_exptl_crystal_F_000 624
_exptl_crystal_size_max 0.55
_exptl_crystal_size_mid 0.48
_exptl_crystal_size_min 0.24
_refine_diff_density_max 0.47
_refine_diff_density_min -0.23
_refine_diff_density_rms 0.04
_refine_ls_extinction_method none
_refine_ls_goodness_of_fit_ref 1.07
_refine_ls_hydrogen_treatment 'rigid rotating group; riding model'
_refine_ls_matrix_type full
_refine_ls_number_parameters 182
_refine_ls_number_reflns 3464
_refine_ls_number_restraints 0
_refine_ls_restrained_S_all 1.07
_refine_ls_R_factor_all 0.0486
_refine_ls_R_factor_gt 0.0396
_refine_ls_shift/su_max 0.001
_refine_ls_shift/su_mean 0.000
_refine_ls_structure_factor_coef Fsqd
_refine_ls_weighting_details 'calc w==1/[\s^2^(Fo^2^)+(0.058P)^2^+0.37P] where P==(Fo^2^+2Fc^2^)/3'
_refine_ls_weighting_scheme calc
_refine_ls_wR_factor_gt 0.107
_refine_ls_wR_factor_ref 0.113
_reflns_number_gt 2821
_reflns_number_total 3464
_reflns_threshold_expression >2sigma(I)
_cod_data_source_file b411554f.txt
_cod_data_source_block IPOSNO
_cod_depositor_comments
;
The following automatic conversions were performed:
'_symmetry_cell_setting' value 'Monoclinic' changed to 'monoclinic'
according to '/home/saulius/struct/CIF-dictionaries/cif_core.dic'
dictionary named 'cif_core.dic' version 2.4.1 from 2010-06-29.

Automatic conversion script
Id: cif_fix_enum 1527 2010-12-29 10:47:43Z saulius 
;
_cod_original_sg_symbol_H-M 'P 21/n'
_cod_database_code 7151625

loop_
_symmetry_equiv_pos_as_xyz
'x, y, z'
'-x+1/2, y+1/2, -z+1/2'
'-x, -y, -z'
'x-1/2, -y-1/2, z-1/2'

loop_
_atom_site_label
_atom_site_type_symbol
_atom_site_fract_x
_atom_site_fract_y
_atom_site_fract_z
_atom_site_U_iso_or_equiv
_atom_site_adp_type
_atom_site_occupancy
_atom_site_symmetry_multiplicity
_atom_site_calc_flag
_atom_site_refinement_flags
_atom_site_disorder_assembly
_atom_site_disorder_group
N1 N 0.68189(7) 0.25006(19) 0.64351(6) 0.0246(2) Uani 1 1 d . . .
C2 C 0.72899(9) 0.4482(2) 0.68068(7) 0.0254(3) Uani 1 1 d . . .
H2A H 0.7510 0.4079 0.7317 0.030 Uiso 1 1 calc R . .
H2B H 0.6885 0.5869 0.6808 0.030 Uiso 1 1 calc R . .
C3 C 0.80882(9) 0.4916(2) 0.63474(7) 0.0273(3) Uani 1 1 d . . .
H3 H 0.8611 0.3873 0.6521 0.033 Uiso 1 1 calc R . .
C4 C 0.77134(8) 0.4182(2) 0.55861(7) 0.0249(3) Uani 1 1 d . . .
H4 H 0.7270 0.5404 0.5387 0.030 Uiso 1 1 calc R . .
C5 C 0.71782(9) 0.1969(2) 0.57312(7) 0.0242(3) Uani 1 1 d . . .
H5A H 0.6676 0.1702 0.5342 0.029 Uiso 1 1 calc R . .
H5B H 0.7582 0.0577 0.5770 0.029 Uiso 1 1 calc R . .
O6 O 0.83871(6) 0.72743(16) 0.63626(5) 0.0288(2) Uani 1 1 d . . .
H6O H 0.8689 0.7551 0.6764 0.043 Uiso 1 1 calc R . .
C7 C 0.84180(9) 0.3857(3) 0.50564(7) 0.0303(3) Uani 1 1 d . . .
H7 H 0.8906 0.2769 0.5270 0.036 Uiso 1 1 calc R . .
C8 C 0.88562(9) 0.6069(3) 0.47928(7) 0.0310(3) Uani 1 1 d . . .
H8A H 0.8405 0.7356 0.4717 0.037 Uiso 1 1 calc R . .
H8B H 0.9372 0.6589 0.5140 0.037 Uiso 1 1 calc R . .
O9 O 0.91677(6) 0.53169(18) 0.41167(5) 0.0333(2) Uani 1 1 d . . .
O10 O 0.80015(7) 0.28994(18) 0.43896(5) 0.0327(2) Uani 1 1 d . . .
C10 C 0.85244(9) 0.3632(3) 0.38088(7) 0.0291(3) Uani 1 1 d . . .
C11 C 0.90466(11) 0.1602(3) 0.35333(9) 0.0409(4) Uani 1 1 d . . .
H11A H 0.9456 0.0954 0.3935 0.061 Uiso 1 1 calc R . .
H11B H 0.9409 0.2137 0.3143 0.061 Uiso 1 1 calc R . .
H11C H 0.8616 0.0389 0.3343 0.061 Uiso 1 1 calc R . .
C12 C 0.78721(10) 0.4754(3) 0.32261(9) 0.0421(4) Uani 1 1 d . . .
H12A H 0.7555 0.6062 0.3439 0.063 Uiso 1 1 calc R . .
H12B H 0.7422 0.3591 0.3031 0.063 Uiso 1 1 calc R . .
H12C H 0.8216 0.5336 0.2831 0.063 Uiso 1 1 calc R . .
C13 C 0.60755(8) 0.1544(2) 0.66869(7) 0.0215(3) Uani 1 1 d . . .
O13 O 0.57524(6) 0.21922(16) 0.72430(5) 0.0257(2) Uani 1 1 d . . .
O14 O 0.57400(6) -0.02020(16) 0.62501(5) 0.0245(2) Uani 1 1 d . . .
C14 C 0.48463(8) -0.1279(2) 0.63607(7) 0.0239(3) Uani 1 1 d . . .
C15 C 0.48510(9) -0.2373(2) 0.71144(8) 0.0287(3) Uani 1 1 d . . .
H15A H 0.5347 -0.3525 0.7182 0.043 Uiso 1 1 calc R . .
H15B H 0.4263 -0.3151 0.7160 0.043 Uiso 1 1 calc R . .
H15C H 0.4946 -0.1149 0.7488 0.043 Uiso 1 1 calc R . .
C16 C 0.40950(9) 0.0539(2) 0.62180(8) 0.0298(3) Uani 1 1 d . . .
H16A H 0.4153 0.1725 0.6605 0.045 Uiso 1 1 calc R . .
H16B H 0.3496 -0.0225 0.6212 0.045 Uiso 1 1 calc R . .
H16C H 0.4151 0.1290 0.5745 0.045 Uiso 1 1 calc R . .
C17 C 0.47776(10) -0.3160(2) 0.57755(8) 0.0314(3) Uani 1 1 d . . .
H17A H 0.5269 -0.4307 0.5881 0.047 Uiso 1 1 calc R . .
H17B H 0.4836 -0.2441 0.5298 0.047 Uiso 1 1 calc R . .
H17C H 0.4183 -0.3948 0.5770 0.047 Uiso 1 1 calc R . .

loop_
_atom_site_aniso_label
_atom_site_aniso_U_11
_atom_site_aniso_U_22
_atom_site_aniso_U_33
_atom_site_aniso_U_23
_atom_site_aniso_U_13
_atom_site_aniso_U_12
N1 0.0261(5) 0.0281(6) 0.0201(5) -0.0031(4) 0.0045(4) -0.0053(4)
C2 0.0278(6) 0.0274(7) 0.0210(6) -0.0028(5) 0.0022(5) -0.0055(5)
C3 0.0279(6) 0.0282(7) 0.0255(6) 0.0000(5) 0.0014(5) -0.0031(5)
C4 0.0248(6) 0.0272(7) 0.0227(6) 0.0010(5) 0.0029(5) -0.0038(5)
C5 0.0263(6) 0.0268(7) 0.0199(6) -0.0014(5) 0.0045(5) -0.0026(5)
O6 0.0314(5) 0.0283(5) 0.0260(5) 0.0007(4) -0.0014(4) -0.0086(4)
C7 0.0308(7) 0.0345(8) 0.0258(7) -0.0031(6) 0.0042(5) -0.0054(6)
C8 0.0307(7) 0.0357(8) 0.0275(7) -0.0032(6) 0.0068(5) -0.0097(6)
O9 0.0311(5) 0.0412(6) 0.0289(5) -0.0047(4) 0.0099(4) -0.0134(4)
O10 0.0354(5) 0.0413(6) 0.0229(5) -0.0063(4) 0.0103(4) -0.0168(4)
C10 0.0274(6) 0.0367(8) 0.0240(6) -0.0011(5) 0.0073(5) -0.0086(6)
C11 0.0423(8) 0.0411(9) 0.0417(9) -0.0054(7) 0.0167(7) -0.0049(7)
C12 0.0351(8) 0.0581(11) 0.0331(8) 0.0077(7) 0.0028(6) -0.0062(7)
C13 0.0216(6) 0.0218(6) 0.0208(6) 0.0025(5) 0.0002(4) 0.0013(5)
O13 0.0275(5) 0.0290(5) 0.0211(4) -0.0011(4) 0.0052(4) -0.0012(4)
O14 0.0235(4) 0.0259(5) 0.0248(4) -0.0031(4) 0.0061(3) -0.0044(3)
C14 0.0203(6) 0.0230(6) 0.0287(7) 0.0016(5) 0.0036(5) -0.0025(5)
C15 0.0282(6) 0.0270(7) 0.0316(7) 0.0056(5) 0.0071(5) 0.0006(5)
C16 0.0261(6) 0.0273(7) 0.0357(7) 0.0032(6) 0.0009(5) 0.0009(5)
C17 0.0327(7) 0.0265(7) 0.0347(7) -0.0031(6) 0.0018(6) -0.0048(6)

loop_
_atom_type_symbol
_atom_type_description
_atom_type_scat_dispersion_real
_atom_type_scat_dispersion_imag
_atom_type_scat_source
C C 0.0033 0.0016 'International Tables Vol C Tables 4.2.6.8 and 6.1.1.4'
H H 0.0000 0.0000 'International Tables Vol C Tables 4.2.6.8 and 6.1.1.4'
N N 0.0061 0.0033 'International Tables Vol C Tables 4.2.6.8 and 6.1.1.4'
O O 0.0106 0.0060 'International Tables Vol C Tables 4.2.6.8 and 6.1.1.4'

loop_
_geom_angle_atom_site_label_1
_geom_angle_atom_site_label_2
_geom_angle_atom_site_label_3
_geom_angle
_geom_angle_site_symmetry_1
_geom_angle_site_symmetry_3
_geom_angle_publ_flag
C13 N1 C2 121.27(10) . . ?
C13 N1 C5 126.01(11) . . ?
C2 N1 C5 112.20(10) . . ?
N1 C2 C3 102.78(10) . . ?
O6 C3 C4 111.52(11) . . ?
O6 C3 C2 113.33(11) . . ?
C4 C3 C2 103.53(10) . . ?
C7 C4 C3 114.94(11) . . ?
C7 C4 C5 114.17(11) . . ?
C3 C4 C5 102.53(10) . . ?
N1 C5 C4 102.40(10) . . ?
O10 C7 C4 109.84(11) . . ?
O10 C7 C8 101.86(11) . . ?
C4 C7 C8 116.33(12) . . ?
O9 C8 C7 101.90(11) . . ?
C10 O9 C8 107.14(10) . . ?
C7 O10 C10 108.14(10) . . ?
O9 C10 O10 106.32(10) . . ?
O9 C10 C11 108.32(11) . . ?
O10 C10 C11 110.49(12) . . ?
O9 C10 C12 110.37(12) . . ?
O10 C10 C12 107.69(11) . . ?
C11 C10 C12 113.42(13) . . ?
O13 C13 N1 123.75(12) . . ?
O13 C13 O14 125.08(11) . . ?
N1 C13 O14 111.17(10) . . ?
C13 O14 C14 120.45(9) . . ?
O14 C14 C17 101.48(10) . . ?
O14 C14 C15 111.49(10) . . ?
C17 C14 C15 110.49(11) . . ?
O14 C14 C16 109.29(10) . . ?
C17 C14 C16 111.19(11) . . ?
C15 C14 C16 112.38(11) . . ?

loop_
_geom_bond_atom_site_label_1
_geom_bond_atom_site_label_2
_geom_bond_distance
_geom_bond_site_symmetry_2
_geom_bond_publ_flag
N1 C2 1.4613(16) . ?
N1 C5 1.4722(16) . ?
N1 C13 1.3393(16) . ?
C2 C3 1.5252(18) . ?
C3 O6 1.4151(16) . ?
C3 C4 1.5143(18) . ?
C4 C7 1.4949(18) . ?
C4 C5 1.5234(18) . ?
C7 O10 1.4267(16) . ?
C7 C8 1.5161(19) . ?
C8 O9 1.4284(16) . ?
O9 C10 1.4271(16) . ?
O10 C10 1.4326(15) . ?
C10 C11 1.502(2) . ?
C10 C12 1.511(2) . ?
C13 O13 1.2225(15) . ?
C13 O14 1.3440(15) . ?
O14 C14 1.4788(14) . ?
C14 C15 1.5186(18) . ?
C14 C16 1.5189(18) . ?
C14 C17 1.5161(19) . ?

loop_
_geom_hbond_atom_site_label_D
_geom_hbond_atom_site_label_H
_geom_hbond_atom_site_label_A
_geom_hbond_distance_DH
_geom_hbond_distance_HA
_geom_hbond_distance_DA
_geom_hbond_angle_DHA
_geom_hbond_site_symmetry_A
O6 H6O O13 0.84 1.94 2.7506(13) 162 2_656

loop_
_geom_torsion_atom_site_label_1
_geom_torsion_atom_site_label_2
_geom_torsion_atom_site_label_3
_geom_torsion_atom_site_label_4
_geom_torsion
_geom_torsion_site_symmetry_1
_geom_torsion_site_symmetry_2
_geom_torsion_site_symmetry_3
_geom_torsion_site_symmetry_4
_geom_torsion_publ_flag
C13 N1 C2 C3 178.55(11) . . . . ?
C5 N1 C2 C3 -9.27(14) . . . . ?
N1 C2 C3 O6 151.89(10) . . . . ?
N1 C2 C3 C4 30.91(13) . . . . ?
O6 C3 C4 C7 72.37(15) . . . . ?
C2 C3 C4 C7 -165.44(12) . . . . ?
O6 C3 C4 C5 -163.17(10) . . . . ?
C2 C3 C4 C5 -40.98(13) . . . . ?
C13 N1 C5 C4 155.90(12) . . . . ?
C2 N1 C5 C4 -15.83(13) . . . . ?
C7 C4 C5 N1 159.43(11) . . . . ?
C3 C4 C5 N1 34.46(12) . . . . ?
C3 C4 C7 O10 173.00(11) . . . . ?
C5 C4 C7 O10 54.90(15) . . . . ?
C3 C4 C7 C8 -72.01(16) . . . . ?
C5 C4 C7 C8 169.89(11) . . . . ?
O10 C7 C8 O9 -37.63(13) . . . . ?
C4 C7 C8 O9 -157.03(11) . . . . ?
C7 C8 O9 C10 33.54(14) . . . . ?
C4 C7 O10 C10 152.46(12) . . . . ?
C8 C7 O10 C10 28.57(14) . . . . ?
C8 O9 C10 O10 -16.63(15) . . . . ?
C8 O9 C10 C11 -135.40(12) . . . . ?
C8 O9 C10 C12 99.89(13) . . . . ?
C7 O10 C10 O9 -8.69(15) . . . . ?
C7 O10 C10 C11 108.64(13) . . . . ?
C7 O10 C10 C12 -126.99(13) . . . . ?
C2 N1 C13 O13 -1.87(19) . . . . ?
C5 N1 C13 O13 -172.91(12) . . . . ?
C2 N1 C13 O14 178.18(10) . . . . ?
C5 N1 C13 O14 7.14(17) . . . . ?
O13 C13 O14 C14 9.01(18) . . . . ?
N1 C13 O14 C14 -171.04(10) . . . . ?
C13 O14 C14 C17 -178.04(10) . . . . ?
C13 O14 C14 C15 -60.41(14) . . . . ?
C13 O14 C14 C16 64.45(14) . . . . ?
